data_7215459
loop_
_publ_author_name
'Du, Liting'
'Yang, Shilong'
'Xu, Li'
'Min, Huihua'
'Zheng, Baishu'

_publ_section_title
;
 Highly selective carbon dioxide uptake by a microporous kgm-pillared
 metal--organic framework with acylamide groups
;
_journal_issue 25
_journal_name_full CrystEngComm
_journal_page_first 5520
_journal_paper_doi 10.1039/c4ce00530a
_journal_volume 16
_journal_year 2014
_chemical_formula_moiety 'C14 H8 Cu N2 O5'
_chemical_formula_sum 'C14 H8 Cu N2 O5'
_chemical_formula_weight 347.77
_chemical_name_systematic
; 
 ? 
;
_space_group_IT_number 167
_symmetry_cell_setting hexagonal
_symmetry_space_group_name_Hall '-R 3 2"c'
_symmetry_space_group_name_H-M 'R -3 c :H'
_atom_sites_solution_hydrogens geom
_atom_sites_solution_primary direct
_atom_sites_solution_secondary difmap
_audit_creation_method SHELXL-97
_cell_angle_alpha 90.00
_cell_angle_beta 90.00
_cell_angle_gamma 120.00
_cell_formula_units_Z 36
_cell_length_a 18.4310(17)
_cell_length_b 18.4310(17)
_cell_length_c 69.911(15)
_cell_measurement_reflns_used 6607
_cell_measurement_temperature 293(2)
_cell_measurement_theta_max 22.12
_cell_measurement_theta_min 2.21
_cell_volume 20567(5)
_computing_structure_refinement 'SHELXL-97 (Sheldrick, 1997)'
_computing_structure_solution 'SHELXS-97 (Sheldrick, 1990)'
_diffrn_ambient_temperature 293(2)
_diffrn_measured_fraction_theta_full 1.000
_diffrn_measured_fraction_theta_max 1.000
_diffrn_measurement_device_type 'CCD area detector'
_diffrn_measurement_method 'phi and omega scans'
_diffrn_radiation_monochromator graphite
_diffrn_radiation_source 'fine-focus sealed tube'
_diffrn_radiation_type MoK\a
_diffrn_radiation_wavelength 0.71073
_diffrn_reflns_av_R_equivalents 0.0633
_diffrn_reflns_av_sigmaI/netI 0.0379
_diffrn_reflns_limit_h_max 20
_diffrn_reflns_limit_h_min -21
_diffrn_reflns_limit_k_max 21
_diffrn_reflns_limit_k_min -21
_diffrn_reflns_limit_l_max 80
_diffrn_reflns_limit_l_min -83
_diffrn_reflns_number 36383
_diffrn_reflns_theta_full 25.00
_diffrn_reflns_theta_max 25.00
_diffrn_reflns_theta_min 1.73
_exptl_absorpt_coefficient_mu 0.971
_exptl_absorpt_correction_T_max 0.934
_exptl_absorpt_correction_T_min 0.849
_exptl_absorpt_correction_type multi-scan
_exptl_absorpt_process_details 'SADABA, (Bruker, 2000)'
_exptl_crystal_colour Aquamarine
_exptl_crystal_density_diffrn 1.011
_exptl_crystal_density_method 'not measured'
_exptl_crystal_description block
_exptl_crystal_F_000 6300
_exptl_crystal_size_max 0.18
_exptl_crystal_size_mid 0.14
_exptl_crystal_size_min 0.07
_refine_diff_density_max 1.008
_refine_diff_density_min -0.926
_refine_diff_density_rms 0.098
_refine_ls_extinction_method none
_refine_ls_goodness_of_fit_ref 1.183
_refine_ls_hydrogen_treatment mixed
_refine_ls_matrix_type full
_refine_ls_number_parameters 199
_refine_ls_number_reflns 4040
_refine_ls_number_restraints 17
_refine_ls_restrained_S_all 1.209
_refine_ls_R_factor_all 0.0744
_refine_ls_R_factor_gt 0.0642
_refine_ls_shift/su_max 0.001
_refine_ls_shift/su_mean 0.000
_refine_ls_structure_factor_coef Fsqd
_refine_ls_weighting_details 'calc w=1/[\s^2^(Fo^2^)+(0.1061P)^2^+76.8451P] where P=(Fo^2^+2Fc^2^)/3'
_refine_ls_weighting_scheme calc
_refine_ls_wR_factor_gt 0.1905
_refine_ls_wR_factor_ref 0.1993
_reflns_number_gt 3296
_reflns_number_total 4039
_reflns_threshold_expression >2sigma(I)
_cod_data_source_file c4ce00530a2.cif
_cod_data_source_block r-3c
_cod_depositor_comments
;
The following automatic conversions were performed:

'_symmetry_cell_setting' value 'Hexagonal' changed to 'hexagonal'
according to
/usr/data/users/saulius/crontab/automatic-downloads/rss-feeds/RSC/lib/dictionaries/cif_core.dic
dictionary named 'cif_core.dic' version 2.4.2 from 2011-04-26.

Automatic conversion script
Id: cif_fix_values 2281 2013-09-26 08:29:07Z andrius 

 Adding full bibliography for 7215459.cif.
;
_cod_original_cell_volume 20567(7)
_cod_original_sg_symbol_H-M 'R -3 c '
_cod_database_code 7215459

loop_
_symmetry_equiv_pos_as_xyz
'x, y, z'
'-y, x-y, z'
'-x+y, -x, z'
'y, x, -z+1/2'
'-x, -x+y, -z+1/2'
'x-y, -y, -z+1/2'
'x+2/3, y+1/3, z+1/3'
'-y+2/3, x-y+1/3, z+1/3'
'-x+y+2/3, -x+1/3, z+1/3'
'y+2/3, x+1/3, -z+5/6'
'-x+2/3, -x+y+1/3, -z+5/6'
'x-y+2/3, -y+1/3, -z+5/6'
'x+1/3, y+2/3, z+2/3'
'-y+1/3, x-y+2/3, z+2/3'
'-x+y+1/3, -x+2/3, z+2/3'
'y+1/3, x+2/3, -z+7/6'
'-x+1/3, -x+y+2/3, -z+7/6'
'x-y+1/3, -y+2/3, -z+7/6'
'-x, -y, -z'
'y, -x+y, -z'
'x-y, x, -z'
'-y, -x, z-1/2'
'x, x-y, z-1/2'
'-x+y, y, z-1/2'
'-x+2/3, -y+1/3, -z+1/3'
'y+2/3, -x+y+1/3, -z+1/3'
'x-y+2/3, x+1/3, -z+1/3'
'-y+2/3, -x+1/3, z-1/6'
'x+2/3, x-y+1/3, z-1/6'
'-x+y+2/3, y+1/3, z-1/6'
'-x+1/3, -y+2/3, -z+2/3'
'y+1/3, -x+y+2/3, -z+2/3'
'x-y+1/3, x+2/3, -z+2/3'
'-y+1/3, -x+2/3, z+1/6'
'x+1/3, x-y+2/3, z+1/6'
'-x+y+1/3, y+2/3, z+1/6'

loop_
_atom_site_label
_atom_site_type_symbol
_atom_site_fract_x
_atom_site_fract_y
_atom_site_fract_z
_atom_site_U_iso_or_equiv
_atom_site_adp_type
_atom_site_occupancy
_atom_site_symmetry_multiplicity
_atom_site_calc_flag
_atom_site_refinement_flags
_atom_site_disorder_assembly
_atom_site_disorder_group
Cu1 Cu 0.28408(3) 1.12300(3) 0.901319(7) 0.0322(2) Uani 1 1 d . . .
N1 N 0.2014(3) 0.7443(3) 1.04200(5) 0.0416(9) Uani 1 1 d . . .
O1 O 0.3009(2) 1.0563(2) 0.94107(5) 0.0490(9) Uani 1 1 d . . .
O2 O 0.2213(2) 1.0182(2) 0.91489(4) 0.0464(9) Uani 1 1 d . . .
O3 O -0.0563(2) 0.7751(2) 0.91626(5) 0.0593(10) Uani 1 1 d . . .
O4 O -0.0991(2) 0.6912(2) 0.94197(5) 0.0590(11) Uani 1 1 d . . .
C1 C 0.2384(3) 1.0063(3) 0.93164(7) 0.0393(10) Uani 1 1 d . . .
C2 C 0.1780(3) 0.9242(3) 0.94058(7) 0.0461(12) Uani 1 1 d . . .
C3 C 0.0995(3) 0.8778(3) 0.93251(7) 0.0477(12) Uani 1 1 d . . .
H3 H 0.0860 0.8966 0.9214 0.057 Uiso 1 1 calc R . .
C4 C 0.0401(3) 0.8024(3) 0.94104(8) 0.0528(14) Uani 1 1 d . . .
C5 C 0.0607(4) 0.7748(4) 0.95736(9) 0.0700(19) Uani 1 1 d . . .
H5 H 0.0211 0.7250 0.9631 0.084 Uiso 1 1 calc R . .
C6 C 0.1402(4) 0.8209(4) 0.96535(10) 0.0699(19) Uani 1 1 d . . .
C7 C 0.1997(4) 0.8965(4) 0.95687(8) 0.0584(15) Uani 1 1 d . . .
H7 H 0.2531 0.9275 0.9621 0.070 Uiso 1 1 calc R . .
C8 C -0.0442(3) 0.7531(3) 0.93225(7) 0.0484(12) Uani 1 1 d . . .
C9 C 0.2022(6) 0.7471(7) 1.00804(9) 0.109(4) Uani 1 1 d D . .
C10 C 0.1993(7) 0.6704(8) 1.00780(10) 0.127(4) Uani 1 1 d . A .
H10 H 0.1982 0.6452 0.9962 0.152 Uiso 1 1 calc R . .
C11 C 0.1982(6) 0.6323(5) 1.02452(11) 0.094(3) Uani 1 1 d . . .
H11 H 0.1951 0.5804 1.0245 0.112 Uiso 1 1 calc R A .
C12 C 0.2017(4) 0.6722(4) 1.04136(7) 0.0573(15) Uani 1 1 d . A .
H12 H 0.2043 0.6479 1.0528 0.069 Uiso 1 1 calc R . .
C13 C 0.2028(5) 0.7798(5) 1.02561(8) 0.078(2) Uani 1 1 d . A .
H13 H 0.2043 0.8310 1.0260 0.093 Uiso 1 1 calc R . .
C14 C 0.2205(6) 0.8103(7) 0.99175(15) 0.120(2) Uani 1 1 d DU A 2
O5 O 0.2715(5) 0.8930(5) 0.99203(10) 0.133(2) Uani 1 1 d DU A 2
N2 N 0.1565(4) 0.7919(4) 0.98247(11) 0.111(3) Uani 1 1 d DU A 2
H2' H 0.1119 0.7525 0.9877 0.133 Uiso 1 1 calc R A 2

loop_
_atom_site_aniso_label
_atom_site_aniso_U_11
_atom_site_aniso_U_22
_atom_site_aniso_U_33
_atom_site_aniso_U_23
_atom_site_aniso_U_13
_atom_site_aniso_U_12
Cu1 0.0246(3) 0.0333(3) 0.0327(4) -0.0013(2) -0.0046(2) 0.0100(2)
N1 0.059(3) 0.053(2) 0.0287(19) 0.0014(17) 0.0016(17) 0.040(2)
O1 0.0383(19) 0.0444(19) 0.0447(18) 0.0086(15) -0.0061(15) 0.0060(16)
O2 0.0382(18) 0.0433(19) 0.0372(17) 0.0089(15) -0.0051(14) 0.0050(15)
O3 0.042(2) 0.051(2) 0.058(2) 0.0183(18) -0.0101(17) 0.0040(17)
O4 0.041(2) 0.052(2) 0.056(2) 0.0147(18) -0.0091(17) 0.0019(18)
C1 0.024(2) 0.042(3) 0.044(3) 0.004(2) 0.0019(19) 0.011(2)
C2 0.031(2) 0.046(3) 0.046(3) 0.012(2) -0.001(2) 0.007(2)
C3 0.037(3) 0.043(3) 0.047(3) 0.010(2) -0.003(2) 0.008(2)
C4 0.034(3) 0.046(3) 0.063(3) 0.016(2) -0.007(2) 0.009(2)
C5 0.044(3) 0.062(4) 0.077(4) 0.035(3) -0.007(3) 0.006(3)
C6 0.043(3) 0.073(4) 0.073(4) 0.036(3) -0.004(3) 0.013(3)
C7 0.040(3) 0.056(3) 0.060(3) 0.018(3) -0.011(3) 0.009(3)
C8 0.037(3) 0.038(3) 0.053(3) 0.009(2) -0.002(2) 0.006(2)
C9 0.185(9) 0.207(10) 0.033(3) 0.008(4) 0.002(4) 0.172(9)
C10 0.182(10) 0.222(12) 0.046(4) -0.050(6) -0.031(5) 0.152(10)
C11 0.145(8) 0.087(5) 0.088(5) -0.022(4) 0.010(5) 0.088(6)
C12 0.088(4) 0.065(4) 0.042(3) 0.004(3) 0.005(3) 0.056(3)
C13 0.133(6) 0.113(6) 0.044(3) 0.015(3) 0.015(4) 0.104(5)
C14 0.118(2) 0.125(2) 0.119(2) 0.0020(10) -0.0046(10) 0.0615(13)
O5 0.134(2) 0.129(2) 0.132(2) 0.0017(10) -0.0014(10) 0.0630(12)
N2 0.080(3) 0.109(5) 0.123(6) 0.087(5) 0.033(3) 0.031(4)

loop_
_atom_type_symbol
_atom_type_description
_atom_type_scat_dispersion_real
_atom_type_scat_dispersion_imag
_atom_type_scat_source
C C 0.0033 0.0016 'International Tables Vol C Tables 4.2.6.8 and 6.1.1.4'
H H 0.0000 0.0000 'International Tables Vol C Tables 4.2.6.8 and 6.1.1.4'
Cu Cu 0.3201 1.2651 'International Tables Vol C Tables 4.2.6.8 and 6.1.1.4'
N N 0.0061 0.0033 'International Tables Vol C Tables 4.2.6.8 and 6.1.1.4'
O O 0.0106 0.0060 'International Tables Vol C Tables 4.2.6.8 and 6.1.1.4'

loop_
_geom_angle_atom_site_label_1
_geom_angle_atom_site_label_2
_geom_angle_atom_site_label_3
_geom_angle
_geom_angle_site_symmetry_1
_geom_angle_site_symmetry_3
O2 Cu1 O4 170.85(14) . 10_466
O2 Cu1 O3 89.02(18) . 2_675
O4 Cu1 O3 89.1(2) 10_466 2_675
O2 Cu1 O1 90.54(16) . 11_556
O4 Cu1 O1 88.81(19) 10_466 11_556
O3 Cu1 O1 164.25(14) 2_675 11_556
O2 Cu1 N1 94.52(14) . 30_455
O4 Cu1 N1 94.63(15) 10_466 30_455
O3 Cu1 N1 103.20(15) 2_675 30_455
O1 Cu1 N1 92.53(14) 11_556 30_455
O2 Cu1 Cu1 84.86(10) . 11_556
O4 Cu1 Cu1 86.01(11) 10_466 11_556
O3 Cu1 Cu1 81.72(10) 2_675 11_556
O1 Cu1 Cu1 82.56(10) 11_556 11_556
N1 Cu1 Cu1 175.04(11) 30_455 11_556
C13 N1 C12 117.3(5) . .
C13 N1 Cu1 119.0(4) . 36_445
C12 N1 Cu1 122.4(3) . 36_445
C1 O1 Cu1 123.1(3) . 11_556
C1 O2 Cu1 123.6(3) . .
C8 O3 Cu1 125.4(3) . 3_465
C8 O4 Cu1 121.6(3) . 10_356
O1 C1 O2 125.6(4) . .
O1 C1 C2 118.2(4) . .
O2 C1 C2 116.1(4) . .
C3 C2 C7 120.9(5) . .
C3 C2 C1 118.4(4) . .
C7 C2 C1 120.7(4) . .
C2 C3 C4 119.8(5) . .
C2 C3 H3 120.1 . .
C4 C3 H3 120.1 . .
C5 C4 C3 119.8(5) . .
C5 C4 C8 120.9(5) . .
C3 C4 C8 119.3(4) . .
C4 C5 C6 120.5(5) . .
C4 C5 H5 119.8 . .
C6 C5 H5 119.8 . .
C5 C6 N2 118.1(5) . .
C5 C6 C7 119.9(5) . .
N2 C6 C7 121.9(6) . .
C2 C7 C6 119.1(5) . .
C2 C7 H7 120.5 . .
C6 C7 H7 120.5 . .
O3 C8 O4 125.2(5) . .
O3 C8 C4 118.3(4) . .
O4 C8 C4 116.4(4) . .
C13 C9 C10 116.6(6) . .
C13 C9 C14 112.4(8) . .
C10 C9 C14 130.0(7) . .
C11 C10 C9 119.9(6) . .
C11 C10 H10 120.0 . .
C9 C10 H10 120.0 . .
C10 C11 C12 118.5(7) . .
C10 C11 H11 120.7 . .
C12 C11 H11 120.7 . .
N1 C12 C11 122.7(5) . .
N1 C12 H12 118.7 . .
C11 C12 H12 118.7 . .
N1 C13 C9 124.8(6) . .
N1 C13 H13 117.6 . .
C9 C13 H13 117.6 . .
N2 C14 O5 110.6(9) . .
N2 C14 C9 111.3(8) . .
O5 C14 C9 128.1(9) . .
C14 N2 C6 134.5(7) . .
C14 N2 H2' 112.8 . .
C6 N2 H2' 112.8 . .

loop_
_geom_bond_atom_site_label_1
_geom_bond_atom_site_label_2
_geom_bond_distance
_geom_bond_site_symmetry_2
Cu1 O2 1.932(3) .
Cu1 O4 1.936(4) 10_466
Cu1 O3 1.975(4) 2_675
Cu1 O1 2.004(3) 11_556
Cu1 N1 2.176(4) 30_455
Cu1 Cu1 2.6603(10) 11_556
N1 C13 1.313(7) .
N1 C12 1.333(6) .
N1 Cu1 2.176(4) 36_445
O1 C1 1.245(6) .
O1 Cu1 2.004(3) 11_556
O2 C1 1.260(5) .
O3 C8 1.247(6) .
O3 Cu1 1.975(4) 3_465
O4 C8 1.278(6) .
O4 Cu1 1.936(3) 10_356
C1 C2 1.495(7) .
C2 C3 1.380(7) .
C2 C7 1.387(7) .
C3 C4 1.401(7) .
C3 H3 0.9300 .
C4 C5 1.377(7) .
C4 C8 1.486(7) .
C5 C6 1.392(8) .
C5 H5 0.9300 .
C6 N2 1.403(9) .
C6 C7 1.403(8) .
C7 H7 0.9300 .
C9 C13 1.366(9) .
C9 C10 1.388(13) .
C9 C14 1.541(11) .
C10 C11 1.358(11) .
C10 H10 0.9300 .
C11 C12 1.372(8) .
C11 H11 0.9300 .
C12 H12 0.9300 .
C13 H13 0.9300 .
C14 N2 1.235(10) .
C14 O5 1.332(10) .
N2 H2' 0.8600 .

loop_
_geom_torsion_atom_site_label_1
_geom_torsion_atom_site_label_2
_geom_torsion_atom_site_label_3
_geom_torsion_atom_site_label_4
_geom_torsion
_geom_torsion_site_symmetry_1
O4 Cu1 O2 C1 0.1(13) 10_466
O3 Cu1 O2 C1 -78.4(4) 2_675
O1 Cu1 O2 C1 85.9(4) 11_556
N1 Cu1 O2 C1 178.5(4) 30_455
Cu1 Cu1 O2 C1 3.4(4) 11_556
Cu1 O1 C1 O2 5.8(7) 11_556
Cu1 O1 C1 C2 -174.9(3) 11_556
Cu1 O2 C1 O1 -6.5(7) .
Cu1 O2 C1 C2 174.1(3) .
O1 C1 C2 C3 164.1(5) .
O2 C1 C2 C3 -16.5(7) .
O1 C1 C2 C7 -14.3(8) .
O2 C1 C2 C7 165.1(5) .
C7 C2 C3 C4 1.2(9) .
C1 C2 C3 C4 -177.2(5) .
C2 C3 C4 C5 -0.3(9) .
C2 C3 C4 C8 179.8(5) .
C3 C4 C5 C6 -0.6(11) .
C8 C4 C5 C6 179.2(7) .
C4 C5 C6 N2 177.1(7) .
C4 C5 C6 C7 0.6(12) .
C3 C2 C7 C6 -1.2(10) .
C1 C2 C7 C6 177.2(6) .
C5 C6 C7 C2 0.3(11) .
N2 C6 C7 C2 -176.1(7) .
Cu1 O3 C8 O4 -3.9(9) 3_465
Cu1 O3 C8 C4 176.7(4) 3_465
Cu1 O4 C8 O3 3.6(8) 10_356
Cu1 O4 C8 C4 -176.9(4) 10_356
C5 C4 C8 O3 -171.1(6) .
C3 C4 C8 O3 8.7(9) .
C5 C4 C8 O4 9.4(9) .
C3 C4 C8 O4 -170.8(5) .
C13 C9 C10 C11 -0.7(16) .
C14 C9 C10 C11 167.1(10) .
C9 C10 C11 C12 -1.3(16) .
C13 N1 C12 C11 -4.1(10) .
Cu1 N1 C12 C11 162.6(6) 36_445
C10 C11 C12 N1 3.8(13) .
C12 N1 C13 C9 1.9(11) .
Cu1 N1 C13 C9 -165.2(7) 36_445
C10 C9 C13 N1 0.4(14) .
C14 C9 C13 N1 -169.5(7) .
C13 C9 C14 N2 -107.0(11) .
C10 C9 C14 N2 84.9(14) .
C13 C9 C14 O5 34.7(14) .
C10 C9 C14 O5 -133.4(13) .
O5 C14 N2 C6 40.7(18) .
C9 C14 N2 C6 -170.7(10) .
C5 C6 N2 C14 168.8(12) .
C7 C6 N2 C14 -14.8(18) .

loop_
_platon_squeeze_void_nr
_platon_squeeze_void_average_x
_platon_squeeze_void_average_y
_platon_squeeze_void_average_z
_platon_squeeze_void_volume
_platon_squeeze_void_count_electrons
_platon_squeeze_void_content
1 0.000 0.000 0.000 115 43 ' '
2 0.000 0.000 0.088 34 3 ' '
3 0.000 0.000 0.250 430 75 ' '
4 0.000 0.000 0.412 34 2 ' '
5 0.000 0.000 0.500 115 43 ' '
6 0.000 0.000 0.588 34 3 ' '
7 0.000 0.000 0.750 430 75 ' '
8 0.000 0.000 0.912 34 2 ' '
9 0.333 0.667 0.417 430 75 ' '
10 0.333 0.667 0.917 430 75 ' '
11 0.333 0.667 0.167 115 43 ' '
12 0.333 0.667 0.667 115 43 ' '
13 0.333 0.667 0.255 35 3 ' '
14 0.333 0.667 0.755 35 3 ' '
15 0.333 0.667 0.079 35 2 ' '
16 0.333 0.667 0.579 35 2 ' '
17 0.667 0.333 0.083 430 75 ' '
18 0.667 0.333 0.583 430 75 ' '
19 0.667 0.333 0.333 115 43 ' '
20 0.667 0.333 0.833 115 43 ' '
21 0.667 0.333 0.421 35 3 ' '
22 0.667 0.333 0.921 35 3 ' '
23 0.667 0.333 0.245 35 2 ' '
24 0.667 0.333 0.745 35 2 ' '
